data_4508793
loop_
_publ_author_name
'Izotova, Lidiya'
'Ibragimov, Bakhtiyar'
'Ashurov, Jamshid'
'Talipov, Samat'
'Weber, Edwin'

_publ_section_title
;
 Growth of Six Different Crystals of the Versatile Host Compound
 1,1&#x2018;-Binaphthyl-2,2&#x2018;-dicarboxylic Acid from Solutions in
 1,4-Dioxane
;
_journal_issue 11
_journal_name_full 'Crystal Growth &amp; Design'
_journal_page_first 2523
_journal_paper_doi 10.1021/cg060274j
_journal_volume 6
_journal_year 2006
_chemical_formula_moiety 'C22 H14 O4, 2(C4 H8 O2)'
_chemical_formula_sum 'C30 H30 O8'
_chemical_formula_weight 518.54
_chemical_name_systematic
; 
 1,1'-binaphthyl-2,2'-dicarboxylic acid 1,4-dioxane clathrate   
;
_space_group_IT_number 2
_symmetry_space_group_name_Hall '-P 1'
_symmetry_space_group_name_H-M 'P -1'
_atom_sites_solution_hydrogens geom
_atom_sites_solution_primary direct
_atom_sites_solution_secondary difmap
_audit_creation_method SHELXL-97
_cell_angle_alpha 101.89(12)
_cell_angle_beta 94.0(2)
_cell_angle_gamma 98.25(13)
_cell_formula_units_Z 2
_cell_length_a 10.574(16)
_cell_length_b 10.873(18)
_cell_length_c 11.819(19)
_cell_measurement_temperature 293(2)
_cell_volume 1309(4)
_computing_structure_refinement 'SHELXL-97 (Sheldrick, 1997)'
_computing_structure_solution 'SHELXS-97 (Sheldrick, 1990)'
_diffrn_ambient_temperature 293(2)
_diffrn_measured_fraction_theta_full 0.997
_diffrn_measured_fraction_theta_max 0.997
_diffrn_radiation_monochromator graphite
_diffrn_radiation_source 'fine-focus sealed tube'
_diffrn_radiation_type MoK\a
_diffrn_radiation_wavelength 0.71073
_diffrn_reflns_av_R_equivalents 0.0000
_diffrn_reflns_av_sigmaI/netI 0.0373
_diffrn_reflns_limit_h_max 12
_diffrn_reflns_limit_h_min -12
_diffrn_reflns_limit_k_max 12
_diffrn_reflns_limit_k_min -12
_diffrn_reflns_limit_l_max 14
_diffrn_reflns_limit_l_min 0
_diffrn_reflns_number 4609
_diffrn_reflns_theta_full 25.03
_diffrn_reflns_theta_max 25.03
_diffrn_reflns_theta_min 2.52
_exptl_absorpt_coefficient_mu 0.095
_exptl_absorpt_correction_type none
_exptl_crystal_colour colourless
_exptl_crystal_density_diffrn 1.316
_exptl_crystal_density_method 'not measured'
_exptl_crystal_F_000 548
_exptl_crystal_size_max 0.21
_exptl_crystal_size_mid 0.19
_exptl_crystal_size_min 0.17
_refine_diff_density_max 0.324
_refine_diff_density_min -0.227
_refine_diff_density_rms 0.046
_refine_ls_extinction_coef 0.007(2)
_refine_ls_extinction_expression Fc^*^=kFc[1+0.001xFc^2^\l^3^/sin(2\q)]^-1/4^
_refine_ls_extinction_method SHELXL
_refine_ls_goodness_of_fit_ref 1.113
_refine_ls_hydrogen_treatment mixed
_refine_ls_matrix_type full
_refine_ls_number_parameters 455
_refine_ls_number_reflns 4609
_refine_ls_number_restraints 22
_refine_ls_restrained_S_all 1.120
_refine_ls_R_factor_all 0.1379
_refine_ls_R_factor_gt 0.0815
_refine_ls_shift/su_max 0.006
_refine_ls_shift/su_mean 0.000
_refine_ls_structure_factor_coef Fsqd
_refine_ls_weighting_details 'calc w=1/[\s^2^(Fo^2^)+(0.0626P)^2^+1.5150P] where P=(Fo^2^+2Fc^2^)/3'
_refine_ls_weighting_scheme calc
_refine_ls_wR_factor_gt 0.1734
_refine_ls_wR_factor_ref 0.2141
_reflns_number_gt 2828
_reflns_number_total 4609
_reflns_threshold_expression >2sigma(I)
_cod_data_source_file cg060274jsup4.cif
_cod_data_source_block bbk55
_cod_database_code 4508793

loop_
_symmetry_equiv_pos_as_xyz
'x, y, z'
'-x, -y, -z'

loop_
_atom_site_label
_atom_site_type_symbol
_atom_site_fract_x
_atom_site_fract_y
_atom_site_fract_z
_atom_site_U_iso_or_equiv
_atom_site_adp_type
_atom_site_occupancy
_atom_site_symmetry_multiplicity
_atom_site_calc_flag
_atom_site_refinement_flags
_atom_site_disorder_assembly
_atom_site_disorder_group
C1 C 0.2209(3) 0.3593(3) 0.2152(3) 0.0415(8) Uani 1 1 d . . .
C2 C 0.1445(3) 0.3626(3) 0.3057(3) 0.0455(9) Uani 1 1 d . . .
C3 C 0.0563(4) 0.4482(4) 0.3216(4) 0.0600(11) Uani 1 1 d . . .
C4 C 0.0435(5) 0.5290(5) 0.2497(4) 0.0702(13) Uani 1 1 d . . .
C5 C 0.1128(6) 0.6171(5) 0.0828(5) 0.0798(15) Uani 1 1 d . . .
C6 C 0.1912(6) 0.6215(5) -0.0018(5) 0.0877(17) Uani 1 1 d . . .
C7 C 0.2812(6) 0.5398(5) -0.0185(4) 0.0783(15) Uani 1 1 d . . .
C8 C 0.2913(5) 0.4531(4) 0.0499(4) 0.0631(12) Uani 1 1 d . . .
C9 C 0.2113(4) 0.4465(3) 0.1406(3) 0.0476(9) Uani 1 1 d . . .
C10 C 0.1218(4) 0.5310(4) 0.1583(4) 0.0594(11) Uani 1 1 d . . .
C11 C 0.3207(3) 0.2753(3) 0.1950(3) 0.0423(9) Uani 1 1 d . . .
C12 C 0.2976(4) 0.1526(4) 0.1271(3) 0.0483(9) Uani 1 1 d . . .
C13 C 0.4000(5) 0.0830(4) 0.1096(4) 0.0578(11) Uani 1 1 d . . .
C14 C 0.5204(5) 0.1319(4) 0.1556(4) 0.0605(12) Uani 1 1 d . . .
C15 C 0.6746(4) 0.3119(5) 0.2761(4) 0.0632(12) Uani 1 1 d . . .
C16 C 0.6994(5) 0.4292(5) 0.3463(4) 0.0675(13) Uani 1 1 d . . .
C17 C 0.5998(4) 0.4982(5) 0.3691(4) 0.0638(12) Uani 1 1 d . . .
C18 C 0.4785(4) 0.4507(4) 0.3198(4) 0.0537(10) Uani 1 1 d . . .
C19 C 0.4483(4) 0.3278(4) 0.2464(3) 0.0456(9) Uani 1 1 d . . .
C20 C 0.5497(4) 0.2565(4) 0.2254(3) 0.0504(10) Uani 1 1 d . . .
C21 C 0.1568(4) 0.2792(4) 0.3905(3) 0.0526(10) Uani 1 1 d . . .
C22 C 0.1673(4) 0.0895(4) 0.0736(3) 0.0492(10) Uani 1 1 d . . .
O3 O 0.0784(3) 0.1499(3) 0.0596(3) 0.0649(8) Uani 1 1 d . . .
O4 O 0.1519(3) -0.0338(3) 0.0418(3) 0.0689(9) Uani 1 1 d . . .
O1 O 0.2277(4) 0.2047(4) 0.3879(3) 0.1045(14) Uani 1 1 d . . .
O2 O 0.0816(3) 0.2995(4) 0.4746(3) 0.0823(11) Uani 1 1 d . . .
C1A C 0.4333(16) 0.7865(14) 0.4621(10) 0.101(5) Uani 0.600(15) 1 d PD A 1
H1AA H 0.5035 0.8572 0.4877 0.121 Uiso 0.600(15) 1 calc PR A 1
H1AB H 0.4511 0.7168 0.4972 0.121 Uiso 0.600(15) 1 calc PR A 1
C2A C 0.3115(18) 0.8252(17) 0.4942(11) 0.142(9) Uani 0.600(15) 1 d PD A 1
H2AA H 0.2432 0.7529 0.4682 0.170 Uiso 0.600(15) 1 calc PR A 1
H2AB H 0.3158 0.8499 0.5782 0.170 Uiso 0.600(15) 1 calc PR A 1
C3A C 0.2808(10) 0.8902(12) 0.3208(7) 0.083(4) Uani 0.600(15) 1 d PD A 1
H3AA H 0.2636 0.9597 0.2852 0.099 Uiso 0.600(15) 1 calc PR A 1
H3AB H 0.2126 0.8186 0.2910 0.099 Uiso 0.600(15) 1 calc PR A 1
C4A C 0.4048(19) 0.853(2) 0.2879(14) 0.230(15) Uani 0.600(15) 1 d PD A 1
H4AA H 0.4036 0.8297 0.2040 0.276 Uiso 0.600(15) 1 calc PR A 1
H4AB H 0.4749 0.9231 0.3180 0.276 Uiso 0.600(15) 1 calc PR A 1
O1A O 0.2805(12) 0.9292(9) 0.4456(6) 0.107(4) Uani 0.600(15) 1 d PD A 1
O2A O 0.4186(14) 0.7474(9) 0.3387(10) 0.123(5) Uani 0.600(15) 1 d PD A 1
C1AA C 0.389(2) 0.775(3) 0.465(2) 0.19(2) Uani 0.400(15) 1 d PD A 2
H1AC H 0.4456 0.7816 0.5350 0.225 Uiso 0.400(15) 1 calc PR A 2
H1AD H 0.3516 0.6863 0.4377 0.225 Uiso 0.400(15) 1 calc PR A 2
C2AA C 0.284(2) 0.847(4) 0.4979(14) 0.20(2) Uani 0.400(15) 1 d PD A 2
H2AC H 0.2300 0.8068 0.5474 0.242 Uiso 0.400(15) 1 calc PR A 2
H2AD H 0.3180 0.9339 0.5391 0.242 Uiso 0.400(15) 1 calc PR A 2
C3AA C 0.289(2) 0.919(2) 0.325(2) 0.32(4) Uani 0.400(15) 1 d PD A 2
H3AC H 0.3324 0.9996 0.3719 0.381 Uiso 0.400(15) 1 calc PR A 2
H3AD H 0.2383 0.9339 0.2588 0.381 Uiso 0.400(15) 1 calc PR A 2
C4AA C 0.3821(16) 0.8323(17) 0.2863(9) 0.072(5) Uani 0.400(15) 1 d PD A 2
H4AC H 0.3345 0.7505 0.2450 0.086 Uiso 0.400(15) 1 calc PR A 2
H4AD H 0.4335 0.8671 0.2320 0.086 Uiso 0.400(15) 1 calc PR A 2
O1AA O 0.2119(12) 0.8473(17) 0.3913(17) 0.126(6) Uani 0.400(15) 1 d PD A 2
O2AA O 0.4662(12) 0.812(3) 0.3783(17) 0.151(9) Uani 0.400(15) 1 d PD A 2
C1B C 0.0954(7) 0.0087(7) 0.7462(6) 0.124(2) Uani 1 1 d . . .
H1BA H 0.0428 0.0451 0.8042 0.148 Uiso 1 1 calc R . .
H1BB H 0.0701 -0.0831 0.7298 0.148 Uiso 1 1 calc R . .
C2B C 0.0671(7) 0.0510(7) 0.6436(6) 0.120(2) Uani 1 1 d . . .
H2BA H -0.0253 0.0362 0.6245 0.144 Uiso 1 1 calc R . .
H2BB H 0.1040 0.0011 0.5803 0.144 Uiso 1 1 calc R . .
C3B C 0.2444(8) 0.2109(7) 0.7000(8) 0.142(3) Uani 1 1 d . . .
H3BA H 0.2965 0.1748 0.6414 0.171 Uiso 1 1 calc R . .
H3BB H 0.2703 0.3026 0.7178 0.171 Uiso 1 1 calc R . .
C4B C 0.2701(7) 0.1648(7) 0.8025(6) 0.123(2) Uani 1 1 d . . .
H4BA H 0.3624 0.1781 0.8223 0.148 Uiso 1 1 calc R . .
H4BB H 0.2337 0.2150 0.8660 0.148 Uiso 1 1 calc R . .
O1B O 0.1146(4) 0.1820(4) 0.6532(3) 0.0939(12) Uani 1 1 d . . .
O2B O 0.2226(4) 0.0376(4) 0.7939(4) 0.1010(13) Uani 1 1 d . . .
H14 H 0.592(4) 0.090(4) 0.143(3) 0.055(11) Uiso 1 1 d . . .
H18 H 0.407(4) 0.500(4) 0.333(3) 0.061(12) Uiso 1 1 d . . .
H3 H 0.004(4) 0.452(4) 0.385(4) 0.061(12) Uiso 1 1 d . . .
H13 H 0.376(4) 0.002(4) 0.062(4) 0.060(12) Uiso 1 1 d . . .
H15 H 0.735(4) 0.264(4) 0.260(4) 0.065(13) Uiso 1 1 d . . .
H16 H 0.786(5) 0.464(4) 0.384(4) 0.075(14) Uiso 1 1 d . . .
H17 H 0.612(5) 0.578(5) 0.410(4) 0.090(17) Uiso 1 1 d . . .
H8 H 0.356(4) 0.400(4) 0.038(4) 0.066(13) Uiso 1 1 d . . .
H4 H -0.011(5) 0.585(5) 0.263(4) 0.095(17) Uiso 1 1 d . . .
H6 H 0.190(5) 0.682(5) -0.053(5) 0.106(18) Uiso 1 1 d . . .
H5 H 0.041(5) 0.670(5) 0.094(5) 0.101(18) Uiso 1 1 d . . .
H7 H 0.342(5) 0.539(4) -0.082(4) 0.087(15) Uiso 1 1 d . . .
H4O H 0.046(7) -0.087(7) 0.005(7) 0.18(3) Uiso 1 1 d . . .
H2O H 0.093(6) 0.249(6) 0.528(6) 0.15(3) Uiso 1 1 d . . .

loop_
_atom_site_aniso_label
_atom_site_aniso_U_11
_atom_site_aniso_U_22
_atom_site_aniso_U_33
_atom_site_aniso_U_23
_atom_site_aniso_U_13
_atom_site_aniso_U_12
C1 0.044(2) 0.0378(19) 0.0399(19) 0.0048(15) 0.0009(16) 0.0038(16)
C2 0.042(2) 0.047(2) 0.044(2) 0.0090(17) 0.0027(17) 0.0015(17)
C3 0.051(3) 0.077(3) 0.057(3) 0.016(2) 0.015(2) 0.020(2)
C4 0.067(3) 0.080(3) 0.072(3) 0.020(3) 0.009(2) 0.034(3)
C5 0.092(4) 0.078(3) 0.078(4) 0.029(3) 0.000(3) 0.031(3)
C6 0.122(5) 0.078(4) 0.073(4) 0.037(3) 0.010(3) 0.019(3)
C7 0.109(4) 0.076(3) 0.056(3) 0.028(3) 0.015(3) 0.013(3)
C8 0.076(3) 0.065(3) 0.051(3) 0.015(2) 0.010(2) 0.014(3)
C9 0.057(2) 0.044(2) 0.041(2) 0.0075(16) 0.0016(17) 0.0077(18)
C10 0.065(3) 0.062(3) 0.052(2) 0.014(2) -0.003(2) 0.017(2)
C11 0.049(2) 0.043(2) 0.0347(18) 0.0088(15) 0.0080(16) 0.0068(17)
C12 0.059(2) 0.047(2) 0.039(2) 0.0074(17) 0.0072(18) 0.0097(19)
C13 0.080(3) 0.047(2) 0.046(2) 0.0020(19) 0.015(2) 0.018(2)
C14 0.065(3) 0.071(3) 0.053(3) 0.013(2) 0.016(2) 0.032(3)
C15 0.048(3) 0.088(4) 0.064(3) 0.030(3) 0.016(2) 0.021(3)
C16 0.047(3) 0.084(4) 0.072(3) 0.022(3) 0.009(2) 0.003(3)
C17 0.055(3) 0.064(3) 0.065(3) 0.011(2) 0.000(2) -0.006(2)
C18 0.049(2) 0.052(2) 0.057(2) 0.0071(19) 0.003(2) 0.004(2)
C19 0.048(2) 0.050(2) 0.040(2) 0.0125(17) 0.0100(17) 0.0075(18)
C20 0.052(2) 0.059(3) 0.044(2) 0.0167(19) 0.0135(18) 0.013(2)
C21 0.055(2) 0.053(2) 0.051(2) 0.0099(19) 0.0117(19) 0.008(2)
C22 0.067(3) 0.043(2) 0.035(2) 0.0074(16) 0.0054(18) 0.006(2)
O3 0.0644(19) 0.0522(17) 0.070(2) 0.0028(14) -0.0079(15) 0.0057(15)
O4 0.087(2) 0.0422(17) 0.0689(19) 0.0044(14) -0.0085(16) 0.0026(15)
O1 0.149(4) 0.112(3) 0.098(3) 0.066(2) 0.069(3) 0.081(3)
O2 0.097(3) 0.106(3) 0.067(2) 0.041(2) 0.0416(19) 0.044(2)
C1A 0.131(11) 0.100(9) 0.089(10) 0.032(8) 0.023(8) 0.054(8)
C2A 0.190(16) 0.193(18) 0.126(13) 0.117(13) 0.108(12) 0.145(15)
C3A 0.086(8) 0.100(8) 0.073(8) 0.038(6) -0.003(7) 0.027(7)
C4A 0.24(3) 0.28(3) 0.27(3) 0.18(3) 0.15(2) 0.10(2)
O1A 0.167(10) 0.105(7) 0.080(5) 0.041(5) 0.047(5) 0.078(7)
O2A 0.170(11) 0.103(7) 0.110(8) 0.021(6) 0.050(8) 0.062(7)
C1AA 0.20(3) 0.30(4) 0.18(3) 0.19(3) 0.15(2) 0.18(3)
C2AA 0.28(5) 0.22(3) 0.17(3) 0.06(3) 0.10(3) 0.21(4)
C3AA 0.64(9) 0.26(4) 0.24(4) 0.19(3) 0.31(5) 0.35(5)
C4AA 0.109(13) 0.081(10) 0.041(7) 0.024(7) 0.019(7) 0.042(9)
O1AA 0.112(10) 0.122(13) 0.158(15) 0.060(11) -0.001(10) 0.030(8)
O2AA 0.094(10) 0.28(3) 0.142(17) 0.141(18) 0.037(10) 0.081(14)
C1B 0.117(6) 0.125(6) 0.133(6) 0.071(5) -0.013(5) -0.019(4)
C2B 0.119(5) 0.117(6) 0.125(6) 0.046(5) -0.016(4) 0.008(4)
C3B 0.135(7) 0.133(6) 0.163(7) 0.080(6) -0.007(6) -0.027(5)
C4B 0.118(6) 0.135(6) 0.111(5) 0.041(5) -0.011(4) -0.008(5)
O1B 0.103(3) 0.107(3) 0.088(3) 0.051(2) 0.012(2) 0.028(2)
O2B 0.107(3) 0.100(3) 0.106(3) 0.048(2) -0.004(2) 0.022(2)

loop_
_atom_type_symbol
_atom_type_description
_atom_type_scat_dispersion_real
_atom_type_scat_dispersion_imag
_atom_type_scat_source
C C 0.0033 0.0016 'International Tables Vol C Tables 4.2.6.8 and 6.1.1.4'
H H 0.0000 0.0000 'International Tables Vol C Tables 4.2.6.8 and 6.1.1.4'
O O 0.0106 0.0060 'International Tables Vol C Tables 4.2.6.8 and 6.1.1.4'

loop_
_geom_angle_atom_site_label_1
_geom_angle_atom_site_label_2
_geom_angle_atom_site_label_3
_geom_angle
C2 C1 C9 119.1(3)
C2 C1 C11 123.6(3)
C9 C1 C11 117.2(3)
C1 C2 C3 120.1(4)
C1 C2 C21 121.1(4)
C3 C2 C21 118.7(4)
C4 C3 C2 121.5(4)
C4 C3 H3 118(2)
C2 C3 H3 120(2)
C3 C4 C10 120.2(5)
C3 C4 H4 120(3)
C10 C4 H4 120(3)
C6 C5 C10 121.1(5)
C6 C5 H5 123(3)
C10 C5 H5 116(3)
C5 C6 C7 120.1(5)
C5 C6 H6 123(3)
C7 C6 H6 117(3)
C8 C7 C6 120.9(5)
C8 C7 H7 116(3)
C6 C7 H7 123(3)
C7 C8 C9 120.6(5)
C7 C8 H8 119(3)
C9 C8 H8 121(3)
C10 C9 C8 118.2(4)
C10 C9 C1 119.6(4)
C8 C9 C1 122.2(4)
C9 C10 C4 119.5(4)
C9 C10 C5 119.0(5)
C4 C10 C5 121.5(5)
C12 C11 C19 118.8(4)
C12 C11 C1 124.1(4)
C19 C11 C1 117.1(3)
C11 C12 C13 119.6(4)
C11 C12 C22 122.3(4)
C13 C12 C22 118.1(4)
C14 C13 C12 122.1(4)
C14 C13 H13 124(2)
C12 C13 H13 114(3)
C13 C14 C20 120.8(4)
C13 C14 H14 125(2)
C20 C14 H14 115(2)
C16 C15 C20 121.8(5)
C16 C15 H15 123(3)
C20 C15 H15 116(3)
C15 C16 C17 119.6(5)
C15 C16 H16 121(3)
C17 C16 H16 120(3)
C18 C17 C16 120.9(5)
C18 C17 H17 116(3)
C16 C17 H17 123(3)
C17 C18 C19 121.1(5)
C17 C18 H18 122(2)
C19 C18 H18 117(2)
C18 C19 C20 117.8(4)
C18 C19 C11 122.0(4)
C20 C19 C11 120.3(4)
C15 C20 C14 122.9(4)
C15 C20 C19 118.7(4)
C14 C20 C19 118.4(4)
O1 C21 O2 121.4(4)
O1 C21 C2 125.5(4)
O2 C21 C2 113.1(4)
O3 C22 O4 121.8(4)
O3 C22 C12 122.6(4)
O4 C22 C12 115.6(4)
C22 O4 H4O 117(3)
C21 O2 H2O 112(4)
O2A C1A C2A 105.9(10)
O2A C1A H1AA 110.6
C2A C1A H1AA 110.6
O2A C1A H1AB 110.6
C2A C1A H1AB 110.6
H1AA C1A H1AB 108.7
O1A C2A C1A 113.2(10)
O1A C2A H2AA 108.9
C1A C2A H2AA 108.9
O1A C2A H2AB 108.9
C1A C2A H2AB 108.9
H2AA C2A H2AB 107.8
O1A C3A C4A 112.2(9)
O1A C3A H3AA 109.2
C4A C3A H3AA 109.2
O1A C3A H3AB 109.2
C4A C3A H3AB 109.2
H3AA C3A H3AB 107.9
O2A C4A C3A 105.1(11)
O2A C4A H4AA 110.7
C3A C4A H4AA 110.7
O2A C4A H4AB 110.7
C3A C4A H4AB 110.7
H4AA C4A H4AB 108.8
C2A O1A C3A 106.9(8)
C1A O2A C4A 110.1(9)
O2AA C1AA C2AA 117.6(14)
O2AA C1AA H1AC 107.9
C2AA C1AA H1AC 107.9
O2AA C1AA H1AD 107.9
C2AA C1AA H1AD 107.9
H1AC C1AA H1AD 107.2
O1AA C2AA C1AA 105.6(12)
O1AA C2AA H2AC 110.6
C1AA C2AA H2AC 110.6
O1AA C2AA H2AD 110.6
C1AA C2AA H2AD 110.6
H2AC C2AA H2AD 108.8
O1AA C3AA C4AA 101.6(13)
O1AA C3AA H3AC 111.4
C4AA C3AA H3AC 111.4
O1AA C3AA H3AD 111.5
C4AA C3AA H3AD 111.4
H3AC C3AA H3AD 109.3
O2AA C4AA C3AA 114.6(14)
O2AA C4AA H4AC 108.6
C3AA C4AA H4AC 108.6
O2AA C4AA H4AD 108.6
C3AA C4AA H4AD 108.6
H4AC C4AA H4AD 107.6
C2AA O1AA C3AA 109.7(11)
C4AA O2AA C1AA 108.0(9)
O2B C1B C2B 116.2(6)
O2B C1B H1BA 108.2
C2B C1B H1BA 108.2
O2B C1B H1BB 108.2
C2B C1B H1BB 108.2
H1BA C1B H1BB 107.4
C1B C2B O1B 113.1(6)
C1B C2B H2BA 109.0
O1B C2B H2BA 109.0
C1B C2B H2BB 109.0
O1B C2B H2BB 109.0
H2BA C2B H2BB 107.8
C4B C3B O1B 114.2(6)
C4B C3B H3BA 108.7
O1B C3B H3BA 108.7
C4B C3B H3BB 108.7
O1B C3B H3BB 108.7
H3BA C3B H3BB 107.6
O2B C4B C3B 114.8(6)
O2B C4B H4BA 108.6
C3B C4B H4BA 108.6
O2B C4B H4BB 108.6
C3B C4B H4BB 108.6
H4BA C4B H4BB 107.5
C3B O1B C2B 110.4(5)
C4B O2B C1B 110.9(5)

loop_
_geom_bond_atom_site_label_1
_geom_bond_atom_site_label_2
_geom_bond_distance
C1 C2 1.382(6)
C1 C9 1.431(5)
C1 C11 1.492(5)
C2 C3 1.405(6)
C2 C21 1.495(6)
C3 C4 1.356(7)
C3 H3 0.96(4)
C4 C10 1.408(7)
C4 H4 0.90(5)
C5 C6 1.347(8)
C5 C10 1.428(7)
C5 H5 1.02(5)
C6 C7 1.389(8)
C6 H6 0.98(6)
C7 C8 1.372(7)
C7 H7 1.03(5)
C8 C9 1.418(6)
C8 H8 0.96(4)
C9 C10 1.407(6)
C11 C12 1.386(6)
C11 C19 1.428(6)
C12 C13 1.412(6)
C12 C22 1.481(6)
C13 C14 1.337(7)
C13 H13 0.93(4)
C14 C20 1.412(6)
C14 H14 0.94(4)
C15 C16 1.350(7)
C15 C20 1.406(7)
C15 H15 0.89(4)
C16 C17 1.389(7)
C16 H16 0.98(5)
C17 C18 1.354(6)
C17 H17 0.89(5)
C18 C19 1.414(6)
C18 H18 0.99(4)
C19 C20 1.418(6)
C21 O1 1.178(5)
C21 O2 1.318(5)
C22 O3 1.242(5)
C22 O4 1.298(5)
O4 H4O 1.19(8)
O2 H2O 0.93(7)
C1A O2A 1.423(9)
C1A C2A 1.462(9)
C1A H1AA 0.9700
C1A H1AB 0.9700
C2A O1A 1.437(10)
C2A H2AA 0.9700
C2A H2AB 0.9700
C3A O1A 1.448(9)
C3A C4A 1.479(10)
C3A H3AA 0.9700
C3A H3AB 0.9700
C4A O2A 1.426(10)
C4A H4AA 0.9700
C4A H4AB 0.9700
C1AA O2AA 1.442(10)
C1AA C2AA 1.479(10)
C1AA H1AC 0.9700
C1AA H1AD 0.9700
C2AA O1AA 1.424(11)
C2AA H2AC 0.9700
C2AA H2AD 0.9700
C3AA O1AA 1.433(11)
C3AA C4AA 1.485(10)
C3AA H3AC 0.9700
C3AA H3AD 0.9700
C4AA O2AA 1.427(10)
C4AA H4AC 0.9700
C4AA H4AD 0.9700
C1B O2B 1.388(7)
C1B C2B 1.410(8)
C1B H1BA 0.9700
C1B H1BB 0.9700
C2B O1B 1.419(7)
C2B H2BA 0.9700
C2B H2BB 0.9700
C3B C4B 1.427(9)
C3B O1B 1.409(8)
C3B H3BA 0.9700
C3B H3BB 0.9700
C4B O2B 1.382(8)
C4B H4BA 0.9700
C4B H4BB 0.9700
